data_2103368
loop_
_publ_author_name
'Marsh, Richard E.'

_publ_section_title
;
 The space groups of point group <i>C</i>~3~: some corrections, some
 comments
;
_journal_issue 5
_journal_name_full 'Acta Crystallographica Section B'
_journal_page_first 893
_journal_page_last 899
_journal_paper_doi 10.1107/S0108768102011758
_journal_volume 58
_journal_year 2002
_chemical_formula_moiety 'C57 H44 O7 P2 S2 Mo2, C4 H8 O'
_chemical_formula_sum 'C61 H52 Mo2 O8 P2 S2'
_symmetry_cell_setting trigonal
_symmetry_space_group_name_H-M 'P 31 2 1'
_cell_angle_alpha 90.00
_cell_angle_beta 90.00
_cell_angle_gamma 120.00
_cell_formula_units_Z 3
_cell_length_a 11.034
_cell_length_b 11.034
_cell_length_c 39.495
_cell_volume 4164.268
_cod_data_source_file bk0117.cif
_cod_data_source_block PERBAP
_cod_depositor_comments
;
 Adding the _cell_formula_units_Z and _chemical_formula_moiety data items
 after consulting the original publication.

 Antanas Vaitkus,
 2017-08-03
;
_cod_original_formula_sum 'C61 H52 O8 P2 S2 Mo2'
_cod_database_code 2103368

loop_
_atom_site_label
_atom_site_fract_x
_atom_site_fract_y
_atom_site_fract_z
Mo 0.1951 -0.0045 0.3704
S 0.2429 -0.1640 0.3324
P 0.5024 0.1562 0.0789
C1 0.2802 -0.0114 0.4132
O1 0.3250 -0.0131 0.4397
C2 0.0216 -0.1570 0.3879
O2 -0.0839 -0.2486 0.3973
C3 0.1650 0.1375 0.3905
O3 0.1425 0.2228 0.4014
C8 0.4327 -0.0782 0.3342
C7 0.0430 0.0 0.3333
O7 -0.0604 0.0 0.3333
C10 0.7373 0.2220 0.1174
C11 0.8674 0.3127 0.1304
C12 0.9300 0.4532 0.1240
C13 0.8688 0.5055 0.1022
C14 0.7379 0.4156 0.0884
C15 0.6734 0.2750 0.0963
C16 0.2900 0.2150 0.0658
C17 0.2083 0.2728 0.0738
C18 0.2324 0.3478 0.1032
C19 0.3346 0.3654 0.1250
C20 0.4159 0.3065 0.1172
C21 0.3946 0.2334 0.0875
C22 0.3920 0.0354 0.0166
C23 0.4006 0.0210 -0.0180
C24 0.5242 0.0972 -0.0342
C25 0.6408 0.1902 -0.0172
C26 0.6361 0.2102 0.0175
C27 0.5108 0.1314 0.0346
C28 0.3613 -0.0358 0.1295
C29 0.3150 -0.1629 0.1464
C30 0.3385 -0.2622 0.1334
C31 0.4106 -0.2368 0.1026
C32 0.4570 -0.1130 0.0856
C33 0.4326 -0.0105 0.0990
O8 0.1192 0.0 -0.1667
C58 0.0748 0.0622 -0.1912
C59 -0.0652 0.0254 -0.1836
H1 0.4628 -0.1110 0.3153
H2 0.4578 -0.1062 0.3548
H5 0.6914 0.1243 0.1226
H6 0.9140 0.2768 0.1442
H7 1.0185 0.5154 0.1343
H8 0.9144 0.6035 0.0974
H9 0.6945 0.4502 0.0733
H10 0.2720 0.1610 0.0454
H11 0.1361 0.2622 0.0586
H12 0.1744 0.3875 0.1081
H13 0.3486 0.4176 0.1454
H14 0.4880 0.3182 0.1327
H15 0.3044 -0.0201 0.0280
H16 0.3196 -0.0432 -0.0307
H17 0.5315 0.0854 -0.0580
H18 0.7276 0.2443 -0.0288
H19 0.7186 0.2761 0.0296
H20 0.3440 0.0345 0.1389
H21 0.2649 -0.1802 0.1674
H22 0.3088 -0.3482 0.1454
H23 0.4238 -0.3092 0.0930
H24 0.5088 -0.0962 0.0650
H45 0.0765 0.0245 -0.2129
H46 0.1350 0.1618 -0.1914
H47 -0.0742 0.1074 -0.1852
H48 -0.1304 -0.0448 -0.1988
